data_4078784
loop_
_publ_author_name
'Song, Li-Cheng'
'Wang, Liang-Xing'
'Jia, Guo-Jun'
'Li, Qian-Li'
'Ming, Jiang-Bo'

_publ_section_title
;
 Synthesis, Structural Characterization, and Properties of Some
 Functionalized Phosphine-Containing Diiron Complexes As Models for the
 Active Site of [FeFe]-Hydrogenases
;
_journal_issue 14
_journal_name_full Organometallics
_journal_page_first 5081
_journal_paper_doi 10.1021/om300418z
_journal_volume 31
_journal_year 2012
_chemical_formula_moiety 'C66 H49 Cl4 Fe2 N4 O5 P S2'
_chemical_formula_sum 'C66 H49 Cl4 Fe2 N4 O5 P S2'
_chemical_formula_weight 1326.68
_chemical_name_systematic
; 
 ? 
;
_space_group_IT_number 14
_symmetry_cell_setting monoclinic
_symmetry_space_group_name_Hall '-P 2ybc'
_symmetry_space_group_name_H-M 'P 1 21/c 1'
_atom_sites_solution_hydrogens geom
_atom_sites_solution_primary direct
_atom_sites_solution_secondary difmap
_audit_creation_method SHELXL-97
_cell_angle_alpha 90.00
_cell_angle_beta 97.235(2)
_cell_angle_gamma 90.00
_cell_formula_units_Z 4
_cell_length_a 15.0944(6)
_cell_length_b 8.8897(3)
_cell_length_c 46.427(2)
_cell_measurement_reflns_used 10224
_cell_measurement_temperature 113(2)
_cell_measurement_theta_max 28.0
_cell_measurement_theta_min 1.4
_cell_volume 6180.2(4)
_computing_cell_refinement CrystalClear
_computing_data_collection CrystalClear
_computing_data_reduction CrystalStructure
_computing_publication_material 'CrystalStructure 3.7.0'
_computing_structure_refinement 'SHELXL-97 (Sheldrick, 1997)'
_computing_structure_solution 'SHELXS-97 (Sheldrick, 1990)'
_diffrn_ambient_temperature 113(2)
_diffrn_detector_area_resol_mean 7.31
_diffrn_measured_fraction_theta_full 0.964
_diffrn_measured_fraction_theta_max 0.964
_diffrn_measurement_device_type 'Rigaku Saturn'
_diffrn_measurement_method \w
_diffrn_radiation_monochromator confocal
_diffrn_radiation_source 'Rotating anode'
_diffrn_radiation_type MoK\a
_diffrn_radiation_wavelength 0.71070
_diffrn_reflns_av_R_equivalents 0.0495
_diffrn_reflns_av_sigmaI/netI 0.0527
_diffrn_reflns_limit_h_max 19
_diffrn_reflns_limit_h_min -19
_diffrn_reflns_limit_k_max 11
_diffrn_reflns_limit_k_min -11
_diffrn_reflns_limit_l_max 60
_diffrn_reflns_limit_l_min -61
_diffrn_reflns_number 48749
_diffrn_reflns_theta_full 27.89
_diffrn_reflns_theta_max 27.89
_diffrn_reflns_theta_min 1.36
_exptl_absorpt_coefficient_mu 0.789
_exptl_absorpt_correction_T_max 0.9252
_exptl_absorpt_correction_T_min 0.7751
_exptl_absorpt_correction_type multi-scan
_exptl_absorpt_process_details 'Jacobson, R. (1998) Private communication'
_exptl_crystal_colour colorless
_exptl_crystal_density_diffrn 1.426
_exptl_crystal_density_method 'not measured'
_exptl_crystal_description prism
_exptl_crystal_F_000 2720
_exptl_crystal_size_max 0.34
_exptl_crystal_size_mid 0.24
_exptl_crystal_size_min 0.10
_refine_diff_density_max 0.980
_refine_diff_density_min -1.037
_refine_diff_density_rms 0.089
_refine_ls_extinction_method none
_refine_ls_goodness_of_fit_ref 1.120
_refine_ls_hydrogen_treatment mixed
_refine_ls_matrix_type full
_refine_ls_number_parameters 764
_refine_ls_number_reflns 14228
_refine_ls_number_restraints 0
_refine_ls_restrained_S_all 1.120
_refine_ls_R_factor_all 0.0857
_refine_ls_R_factor_gt 0.0734
_refine_ls_shift/su_max 0.001
_refine_ls_shift/su_mean 0.000
_refine_ls_structure_factor_coef Fsqd
_refine_ls_weighting_details 'calc w=1/[\s^2^(Fo^2^)+(0.0679P)^2^+12.3549P] where P=(Fo^2^+2Fc^2^)/3'
_refine_ls_weighting_scheme calc
_refine_ls_wR_factor_gt 0.1683
_refine_ls_wR_factor_ref 0.1773
_reflns_number_gt 12267
_reflns_number_total 14228
_reflns_threshold_expression >2sigma(I)
_cod_data_source_file om300418z_si_002.cif
_cod_data_source_block 3
_cod_original_cell_volume 6180.1(4)
_cod_original_sg_symbol_H-M 'P 21/c'
_cod_database_code 4078784

loop_
_symmetry_equiv_pos_as_xyz
'x, y, z'
'-x, y+1/2, -z+1/2'
'-x, -y, -z'
'x, -y-1/2, z-1/2'

loop_
_atom_site_label
_atom_site_type_symbol
_atom_site_fract_x
_atom_site_fract_y
_atom_site_fract_z
_atom_site_U_iso_or_equiv
_atom_site_adp_type
_atom_site_occupancy
_atom_site_symmetry_multiplicity
_atom_site_calc_flag
_atom_site_refinement_flags
Fe1 Fe 0.74015(3) 0.37036(6) 0.042408(10) 0.02170(13) Uani 1 1 d .
Fe2 Fe 0.59387(4) 0.23338(6) 0.034769(11) 0.02661(14) Uani 1 1 d .
S1 S 0.65769(6) 0.31900(11) 0.078610(19) 0.0264(2) Uani 1 1 d .
S2 S 0.61193(6) 0.47194(10) 0.020026(19) 0.0275(2) Uani 1 1 d .
P1 P 0.83905(6) 0.54987(10) 0.057595(17) 0.01999(19) Uani 1 1 d .
O1 O 0.8542(2) 0.1344(3) 0.07072(6) 0.0354(6) Uani 1 1 d .
O2 O 0.7851(2) 0.3342(3) -0.01669(6) 0.0400(7) Uani 1 1 d .
O3 O 0.4006(2) 0.2394(4) 0.03887(6) 0.0415(7) Uani 1 1 d .
O4 O 0.6452(2) -0.0658(3) 0.05758(8) 0.0500(8) Uani 1 1 d .
O5 O 0.5974(2) 0.1262(3) -0.02495(6) 0.0449(8) Uani 1 1 d .
N1 N 0.86264(19) 0.8045(3) 0.22939(6) 0.0209(6) Uani 1 1 d .
H1 H 0.816(3) 0.825(5) 0.2369(9) 0.031 Uiso 1 1 d .
N2 N 0.82844(18) 0.8621(3) 0.28815(6) 0.0215(6) Uani 1 1 d .
N3 N 0.6341(2) 0.8708(3) 0.27048(6) 0.0207(6) Uani 1 1 d .
H3 H 0.678(3) 0.851(5) 0.2637(9) 0.031 Uiso 1 1 d .
N4 N 0.66818(18) 0.8119(3) 0.21178(6) 0.0195(6) Uani 1 1 d .
C1 C 0.8113(3) 0.2265(4) 0.05859(7) 0.0266(8) Uani 1 1 d .
C2 C 0.7707(3) 0.3502(4) 0.00693(8) 0.0292(8) Uani 1 1 d .
C3 C 0.4760(3) 0.2354(4) 0.03745(8) 0.0301(8) Uani 1 1 d .
C4 C 0.6234(3) 0.0496(5) 0.04816(9) 0.0346(9) Uani 1 1 d .
C5 C 0.5951(3) 0.1693(4) -0.00166(9) 0.0330(9) Uani 1 1 d .
C6 C 0.5947(3) 0.4750(5) 0.09138(9) 0.0357(9) Uani 1 1 d .
H6A H 0.5324 0.4412 0.0918 0.043 Uiso 1 1 calc R
H6B H 0.6200 0.4982 0.1116 0.043 Uiso 1 1 calc R
C7 C 0.5927(3) 0.6144(5) 0.07445(9) 0.0398(10) Uani 1 1 d .
H7A H 0.6544 0.6539 0.0757 0.048 Uiso 1 1 calc R
H7B H 0.5567 0.6894 0.0836 0.048 Uiso 1 1 calc R
C8 C 0.5555(3) 0.6013(5) 0.04274(9) 0.0375(10) Uani 1 1 d .
H8A H 0.5560 0.7028 0.0340 0.045 Uiso 1 1 calc R
H8B H 0.4923 0.5697 0.0417 0.045 Uiso 1 1 calc R
C9 C 0.9546(2) 0.4837(4) 0.05953(7) 0.0224(7) Uani 1 1 d .
C10 C 1.0192(3) 0.5149(6) 0.08239(8) 0.0397(10) Uani 1 1 d .
H10 H 1.0034 0.5659 0.0990 0.048 Uiso 1 1 calc R
C11 C 1.1073(3) 0.4726(6) 0.08144(9) 0.0473(12) Uani 1 1 d .
H11 H 1.1517 0.4977 0.0971 0.057 Uiso 1 1 calc R
C12 C 1.1307(3) 0.3933(5) 0.05756(8) 0.0389(10) Uani 1 1 d .
H12 H 1.1905 0.3607 0.0572 0.047 Uiso 1 1 calc R
C13 C 1.0669(3) 0.3627(5) 0.03470(8) 0.0349(9) Uani 1 1 d .
H13 H 1.0825 0.3095 0.0183 0.042 Uiso 1 1 calc R
C14 C 0.9798(3) 0.4091(5) 0.03540(8) 0.0320(9) Uani 1 1 d .
H14 H 0.9364 0.3898 0.0192 0.038 Uiso 1 1 calc R
C15 C 0.8460(2) 0.7216(4) 0.03612(7) 0.0232(7) Uani 1 1 d .
C16 C 0.7774(3) 0.7610(4) 0.01420(8) 0.0269(8) Uani 1 1 d .
H16 H 0.7256 0.6999 0.0106 0.032 Uiso 1 1 calc R
C17 C 0.7856(3) 0.8905(4) -0.00227(8) 0.0309(8) Uani 1 1 d .
H17 H 0.7388 0.9175 -0.0170 0.037 Uiso 1 1 calc R
C18 C 0.8602(3) 0.9791(4) 0.00255(8) 0.0314(8) Uani 1 1 d .
H18 H 0.8654 1.0659 -0.0091 0.038 Uiso 1 1 calc R
C19 C 0.9284(3) 0.9420(4) 0.02443(8) 0.0318(9) Uani 1 1 d .
H19 H 0.9795 1.0048 0.0280 0.038 Uiso 1 1 calc R
C20 C 0.9219(2) 0.8131(4) 0.04113(7) 0.0256(7) Uani 1 1 d .
H20 H 0.9688 0.7875 0.0559 0.031 Uiso 1 1 calc R
C21 C 0.8306(2) 0.6180(4) 0.09430(7) 0.0184(6) Uani 1 1 d .
C22 C 0.8157(2) 0.7682(4) 0.10030(7) 0.0241(7) Uani 1 1 d .
H22 H 0.8155 0.8413 0.0854 0.029 Uiso 1 1 calc R
C23 C 0.8011(2) 0.8126(4) 0.12818(7) 0.0248(7) Uani 1 1 d .
H23 H 0.7915 0.9159 0.1321 0.030 Uiso 1 1 calc R
C24 C 0.8004(2) 0.7075(4) 0.15032(7) 0.0204(7) Uani 1 1 d .
C25 C 0.8169(2) 0.5570(4) 0.14435(7) 0.0233(7) Uani 1 1 d .
H25 H 0.8184 0.4841 0.1594 0.028 Uiso 1 1 calc R
C26 C 0.8311(2) 0.5129(4) 0.11657(7) 0.0222(7) Uani 1 1 d .
H26 H 0.8412 0.4097 0.1127 0.027 Uiso 1 1 calc R
C27 C 0.7837(2) 0.7531(4) 0.18029(7) 0.0209(7) Uani 1 1 d .
C28 C 0.8602(2) 0.7701(4) 0.20043(7) 0.0213(7) Uani 1 1 d .
C29 C 0.9503(2) 0.7458(4) 0.19515(7) 0.0239(7) Uani 1 1 d .
H29 H 0.9694 0.7224 0.1769 0.029 Uiso 1 1 calc R
C30 C 1.0040(2) 0.7622(4) 0.22088(8) 0.0249(7) Uani 1 1 d .
H30 H 1.0671 0.7507 0.2238 0.030 Uiso 1 1 calc R
C31 C 0.9487(2) 0.7998(4) 0.24281(7) 0.0213(7) Uani 1 1 d .
C32 C 0.9767(2) 0.8215(4) 0.27237(7) 0.0218(7) Uani 1 1 d .
C33 C 0.9194(2) 0.8526(4) 0.29320(7) 0.0225(7) Uani 1 1 d .
C34 C 0.9504(3) 0.8845(5) 0.32366(8) 0.0298(8) Uani 1 1 d .
H34 H 1.0106 0.8845 0.3326 0.036 Uiso 1 1 calc R
C35 C 0.8776(3) 0.9136(5) 0.33657(8) 0.0331(9) Uani 1 1 d .
H35 H 0.8764 0.9395 0.3564 0.040 Uiso 1 1 calc R
C36 C 0.8008(2) 0.8980(4) 0.31449(7) 0.0237(7) Uani 1 1 d .
C37 C 0.7127(2) 0.9186(4) 0.31984(7) 0.0244(7) Uani 1 1 d .
C38 C 0.6363(2) 0.9057(4) 0.29932(7) 0.0224(7) Uani 1 1 d .
C39 C 0.5471(2) 0.9344(4) 0.30437(7) 0.0255(7) Uani 1 1 d .
H39 H 0.5282 0.9604 0.3225 0.031 Uiso 1 1 calc R
C40 C 0.4930(2) 0.9184(4) 0.27869(7) 0.0244(7) Uani 1 1 d .
H40 H 0.4300 0.9316 0.2758 0.029 Uiso 1 1 calc R
C41 C 0.5478(2) 0.8781(4) 0.25689(7) 0.0214(7) Uani 1 1 d .
C42 C 0.5199(2) 0.8532(4) 0.22748(7) 0.0210(7) Uani 1 1 d .
C43 C 0.5766(2) 0.8173(4) 0.20670(7) 0.0214(7) Uani 1 1 d .
C44 C 0.5452(2) 0.7759(4) 0.17695(7) 0.0243(7) Uani 1 1 d .
H44 H 0.4849 0.7706 0.1682 0.029 Uiso 1 1 calc R
C45 C 0.6189(2) 0.7464(4) 0.16404(7) 0.0262(8) Uani 1 1 d .
H45 H 0.6201 0.7154 0.1445 0.031 Uiso 1 1 calc R
C46 C 0.6955(2) 0.7709(4) 0.18568(7) 0.0204(7) Uani 1 1 d .
C47 C 1.0753(2) 0.8105(4) 0.28195(7) 0.0220(7) Uani 1 1 d .
C48 C 1.1328(2) 0.9190(4) 0.27299(7) 0.0239(7) Uani 1 1 d .
H48 H 1.1091 1.0004 0.2612 0.029 Uiso 1 1 calc R
C49 C 1.2247(2) 0.9092(4) 0.28116(7) 0.0268(8) Uani 1 1 d .
H49 H 1.2634 0.9840 0.2752 0.032 Uiso 1 1 calc R
C50 C 1.2593(2) 0.7894(5) 0.29811(8) 0.0305(8) Uani 1 1 d .
H50 H 1.3219 0.7820 0.3037 0.037 Uiso 1 1 calc R
C51 C 1.2026(3) 0.6801(5) 0.30699(9) 0.0356(9) Uani 1 1 d .
H51 H 1.2266 0.5981 0.3185 0.043 Uiso 1 1 calc R
C52 C 1.1109(3) 0.6904(5) 0.29902(8) 0.0304(8) Uani 1 1 d .
H52 H 1.0725 0.6156 0.3052 0.037 Uiso 1 1 calc R
C53 C 0.6960(2) 0.9628(5) 0.35000(7) 0.0290(8) Uani 1 1 d .
C54 C 0.6977(3) 1.1114(6) 0.35835(9) 0.0466(11) Uani 1 1 d .
H54 H 0.7114 1.1871 0.3452 0.056 Uiso 1 1 calc R
C55 C 0.6794(4) 1.1514(8) 0.38604(11) 0.0655(17) Uani 1 1 d .
H55 H 0.6804 1.2542 0.3916 0.079 Uiso 1 1 calc R
C56 C 0.6598(3) 1.0426(8) 0.40528(10) 0.0614(17) Uani 1 1 d .
H56 H 0.6481 1.0699 0.4242 0.074 Uiso 1 1 calc R
C57 C 0.6573(3) 0.8948(8) 0.39703(9) 0.0552(15) Uani 1 1 d .
H57 H 0.6427 0.8197 0.4102 0.066 Uiso 1 1 calc R
C58 C 0.6759(3) 0.8536(6) 0.36946(8) 0.0401(10) Uani 1 1 d .
H58 H 0.6749 0.7505 0.3640 0.048 Uiso 1 1 calc R
C59 C 0.4213(2) 0.8648(4) 0.21779(7) 0.0225(7) Uani 1 1 d .
C60 C 0.3872(3) 0.9839(5) 0.20027(9) 0.0322(9) Uani 1 1 d .
H60 H 0.4263 1.0574 0.1940 0.039 Uiso 1 1 calc R
C61 C 0.2956(3) 0.9949(5) 0.19197(9) 0.0382(10) Uani 1 1 d .
H61 H 0.2724 1.0772 0.1803 0.046 Uiso 1 1 calc R
C62 C 0.2375(3) 0.8869(5) 0.20051(8) 0.0331(9) Uani 1 1 d .
H62 H 0.1751 0.8943 0.1945 0.040 Uiso 1 1 calc R
C63 C 0.2716(2) 0.7682(5) 0.21783(8) 0.0297(8) Uani 1 1 d .
H63 H 0.2326 0.6937 0.2237 0.036 Uiso 1 1 calc R
C64 C 0.3631(2) 0.7579(4) 0.22659(7) 0.0247(7) Uani 1 1 d .
H64 H 0.3859 0.6771 0.2387 0.030 Uiso 1 1 calc R
Cl1 Cl 0.54406(10) 0.18003(19) 0.14887(3) 0.0666(4) Uani 1 1 d .
Cl2 Cl 0.45515(17) -0.0072(3) 0.10330(5) 0.1146(8) Uani 1 1 d .
Cl3 Cl 0.1484(2) -0.0222(4) 0.08482(7) 0.1420(10) Uani 1 1 d .
Cl4 Cl 0.0336(2) -0.0273(5) 0.13058(8) 0.1888(17) Uani 1 1 d .
C65 C 0.5549(4) 0.0542(6) 0.12091(12) 0.0643(16) Uani 1 1 d .
H65A H 0.5891 0.1031 0.1067 0.077 Uiso 1 1 calc R
H65B H 0.5897 -0.0339 0.1290 0.077 Uiso 1 1 calc R
C66 C 0.0806(6) 0.0802(11) 0.1062(2) 0.111(3) Uani 1 1 d .
H66A H 0.1172 0.1596 0.1169 0.133 Uiso 1 1 calc R
H66B H 0.0325 0.1304 0.0932 0.133 Uiso 1 1 calc R

loop_
_atom_site_aniso_label
_atom_site_aniso_U_11
_atom_site_aniso_U_22
_atom_site_aniso_U_33
_atom_site_aniso_U_23
_atom_site_aniso_U_13
_atom_site_aniso_U_12
Fe1 0.0240(3) 0.0192(3) 0.0214(2) -0.00105(18) 0.00084(19) 0.0004(2)
Fe2 0.0271(3) 0.0200(3) 0.0316(3) -0.0031(2) -0.0009(2) -0.0022(2)
S1 0.0257(5) 0.0266(5) 0.0272(4) -0.0022(3) 0.0041(3) -0.0020(4)
S2 0.0288(5) 0.0210(4) 0.0303(4) -0.0014(3) -0.0055(4) 0.0008(4)
P1 0.0214(5) 0.0209(4) 0.0179(4) -0.0024(3) 0.0032(3) -0.0001(3)
O1 0.0423(17) 0.0300(15) 0.0329(14) 0.0006(12) 0.0007(12) 0.0124(13)
O2 0.055(2) 0.0438(17) 0.0212(12) -0.0019(12) 0.0060(12) 0.0011(15)
O3 0.0317(17) 0.0489(19) 0.0435(16) -0.0029(14) 0.0034(13) -0.0036(14)
O4 0.057(2) 0.0270(16) 0.063(2) 0.0076(15) -0.0015(16) 0.0026(15)
O5 0.052(2) 0.0397(18) 0.0397(16) -0.0156(14) -0.0072(14) 0.0128(15)
N1 0.0167(15) 0.0255(15) 0.0213(13) -0.0043(11) 0.0058(11) 0.0006(12)
N2 0.0155(14) 0.0278(16) 0.0218(13) -0.0035(11) 0.0048(11) -0.0004(12)
N3 0.0164(15) 0.0250(15) 0.0215(13) -0.0021(11) 0.0063(11) 0.0013(12)
N4 0.0170(14) 0.0228(14) 0.0196(12) -0.0027(11) 0.0060(10) -0.0002(11)
C1 0.031(2) 0.0266(19) 0.0221(16) -0.0039(14) 0.0024(14) -0.0008(16)
C2 0.030(2) 0.0215(18) 0.0342(19) 0.0004(15) -0.0042(15) 0.0017(15)
C3 0.036(2) 0.0229(19) 0.0297(18) -0.0026(14) -0.0016(16) -0.0024(16)
C4 0.031(2) 0.028(2) 0.044(2) -0.0053(17) 0.0006(17) -0.0049(17)
C5 0.031(2) 0.0228(19) 0.044(2) -0.0038(16) -0.0022(17) 0.0041(16)
C6 0.030(2) 0.041(2) 0.037(2) -0.0091(18) 0.0056(17) 0.0021(18)
C7 0.040(2) 0.035(2) 0.046(2) -0.0062(18) 0.0089(19) 0.0068(19)
C8 0.035(2) 0.025(2) 0.048(2) -0.0110(17) -0.0120(18) 0.0092(17)
C9 0.0251(18) 0.0235(18) 0.0196(14) -0.0011(13) 0.0060(13) -0.0004(14)
C10 0.028(2) 0.068(3) 0.0233(17) -0.0090(19) 0.0052(15) 0.008(2)
C11 0.033(2) 0.086(4) 0.0230(18) -0.002(2) 0.0047(16) 0.008(2)
C12 0.027(2) 0.060(3) 0.0317(19) 0.0062(19) 0.0111(16) 0.014(2)
C13 0.033(2) 0.042(2) 0.0313(19) -0.0070(17) 0.0085(16) 0.0073(18)
C14 0.029(2) 0.042(2) 0.0250(17) -0.0094(16) 0.0057(15) 0.0037(17)
C15 0.0270(19) 0.0243(18) 0.0200(15) -0.0038(13) 0.0088(13) 0.0011(14)
C16 0.027(2) 0.0263(19) 0.0285(17) -0.0019(14) 0.0061(14) 0.0033(15)
C17 0.033(2) 0.029(2) 0.0324(18) 0.0053(15) 0.0087(16) 0.0094(17)
C18 0.043(2) 0.0241(19) 0.0306(18) 0.0027(15) 0.0164(17) 0.0016(17)
C19 0.039(2) 0.028(2) 0.0317(18) -0.0036(15) 0.0158(16) -0.0074(17)
C20 0.028(2) 0.0282(19) 0.0208(15) -0.0023(14) 0.0056(14) -0.0048(15)
C21 0.0148(16) 0.0211(16) 0.0196(14) -0.0014(12) 0.0035(12) 0.0012(13)
C22 0.029(2) 0.0216(17) 0.0224(15) -0.0003(13) 0.0080(14) -0.0001(14)
C23 0.030(2) 0.0225(18) 0.0238(16) -0.0019(13) 0.0091(14) 0.0040(15)
C24 0.0160(17) 0.0256(18) 0.0202(15) -0.0017(13) 0.0047(12) 0.0004(13)
C25 0.0218(18) 0.0275(18) 0.0210(15) 0.0013(13) 0.0047(13) 0.0017(14)
C26 0.0219(18) 0.0225(17) 0.0225(15) -0.0023(13) 0.0039(13) 0.0015(14)
C27 0.0227(18) 0.0223(17) 0.0185(14) -0.0010(12) 0.0059(13) 0.0019(14)
C28 0.0232(18) 0.0204(17) 0.0212(15) -0.0009(12) 0.0067(13) -0.0005(14)
C29 0.0204(18) 0.0282(19) 0.0242(16) -0.0052(14) 0.0072(13) -0.0011(14)
C30 0.0169(17) 0.0301(19) 0.0293(17) -0.0044(14) 0.0097(14) -0.0032(14)
C31 0.0163(17) 0.0247(17) 0.0231(15) -0.0016(13) 0.0036(13) -0.0018(13)
C32 0.0158(17) 0.0250(18) 0.0253(16) -0.0017(13) 0.0045(13) -0.0001(13)
C33 0.0199(18) 0.0264(18) 0.0214(15) -0.0041(13) 0.0032(13) -0.0012(14)
C34 0.0212(19) 0.045(2) 0.0229(16) -0.0037(15) 0.0008(14) 0.0011(17)
C35 0.027(2) 0.051(3) 0.0216(16) -0.0060(16) 0.0038(14) 0.0016(18)
C36 0.0210(18) 0.0303(19) 0.0198(15) -0.0027(13) 0.0024(13) 0.0003(15)
C37 0.0243(19) 0.0309(19) 0.0193(15) -0.0015(13) 0.0071(13) -0.0009(15)
C38 0.0219(18) 0.0242(18) 0.0218(15) -0.0004(13) 0.0053(13) 0.0005(14)
C39 0.0227(18) 0.032(2) 0.0230(16) -0.0047(14) 0.0089(13) -0.0008(15)
C40 0.0178(17) 0.0302(19) 0.0267(16) -0.0030(14) 0.0079(13) 0.0010(14)
C41 0.0160(17) 0.0243(17) 0.0252(16) -0.0013(13) 0.0076(13) -0.0014(13)
C42 0.0154(17) 0.0240(17) 0.0240(15) -0.0007(13) 0.0044(13) 0.0008(13)
C43 0.0204(17) 0.0229(17) 0.0219(15) -0.0023(13) 0.0069(13) -0.0020(14)
C44 0.0173(17) 0.034(2) 0.0222(15) -0.0019(14) 0.0030(13) -0.0012(15)
C45 0.0237(19) 0.033(2) 0.0217(15) -0.0040(14) 0.0032(13) -0.0007(15)
C46 0.0201(17) 0.0216(17) 0.0204(15) -0.0006(12) 0.0055(13) 0.0003(13)
C47 0.0171(17) 0.0261(18) 0.0228(15) -0.0066(13) 0.0025(13) 0.0000(14)
C48 0.0199(18) 0.0285(19) 0.0232(15) -0.0044(13) 0.0027(13) 0.0025(14)
C49 0.0189(18) 0.036(2) 0.0263(16) -0.0062(15) 0.0050(14) -0.0020(15)
C50 0.0162(18) 0.040(2) 0.0347(19) -0.0001(16) 0.0004(15) 0.0020(16)
C51 0.030(2) 0.034(2) 0.041(2) 0.0059(17) -0.0007(17) 0.0077(17)
C52 0.022(2) 0.030(2) 0.040(2) 0.0045(16) 0.0068(16) 0.0003(16)
C53 0.0162(18) 0.050(2) 0.0214(16) -0.0057(16) 0.0037(13) 0.0037(16)
C54 0.054(3) 0.053(3) 0.034(2) -0.010(2) 0.009(2) 0.012(2)
C55 0.064(4) 0.087(4) 0.046(3) -0.034(3) 0.008(3) 0.016(3)
C56 0.034(3) 0.124(5) 0.029(2) -0.028(3) 0.0115(19) 0.003(3)
C57 0.034(3) 0.110(5) 0.0239(19) 0.002(2) 0.0111(17) -0.014(3)
C58 0.032(2) 0.064(3) 0.0254(18) -0.0012(19) 0.0079(16) -0.010(2)
C59 0.0174(17) 0.0285(18) 0.0221(15) -0.0060(13) 0.0047(13) -0.0006(14)
C60 0.024(2) 0.034(2) 0.040(2) 0.0072(17) 0.0070(16) 0.0006(16)
C61 0.033(2) 0.038(2) 0.043(2) 0.0097(18) -0.0002(18) 0.0067(18)
C62 0.0152(18) 0.047(2) 0.036(2) -0.0030(18) 0.0019(15) 0.0020(17)
C63 0.0198(19) 0.036(2) 0.0337(18) -0.0044(16) 0.0055(15) -0.0042(16)
C64 0.0189(18) 0.0286(19) 0.0269(16) -0.0024(14) 0.0045(14) 0.0016(14)
Cl1 0.0670(9) 0.0776(10) 0.0540(7) -0.0084(7) 0.0028(6) -0.0054(8)
Cl2 0.1319(19) 0.0904(14) 0.1108(16) -0.0347(12) -0.0266(14) -0.0106(13)
Cl3 0.131(2) 0.135(2) 0.155(2) -0.0023(19) -0.0038(18) 0.0372(18)
Cl4 0.184(3) 0.220(4) 0.159(3) 0.067(3) 0.005(2) -0.101(3)
C65 0.090(4) 0.050(3) 0.059(3) 0.008(3) 0.031(3) -0.003(3)
C66 0.117(7) 0.102(6) 0.116(7) 0.001(5) 0.023(5) 0.000(5)

loop_
_atom_type_symbol
_atom_type_description
_atom_type_scat_dispersion_real
_atom_type_scat_dispersion_imag
_atom_type_scat_source
C C 0.0033 0.0016 'International Tables Vol C Tables 4.2.6.8 and 6.1.1.4'
H H 0.0000 0.0000 'International Tables Vol C Tables 4.2.6.8 and 6.1.1.4'
N N 0.0061 0.0033 'International Tables Vol C Tables 4.2.6.8 and 6.1.1.4'
O O 0.0106 0.0060 'International Tables Vol C Tables 4.2.6.8 and 6.1.1.4'
Cl Cl 0.1484 0.1585 'International Tables Vol C Tables 4.2.6.8 and 6.1.1.4'
P P 0.1023 0.0942 'International Tables Vol C Tables 4.2.6.8 and 6.1.1.4'
S S 0.1246 0.1234 'International Tables Vol C Tables 4.2.6.8 and 6.1.1.4'
Fe Fe 0.3463 0.8444 'International Tables Vol C Tables 4.2.6.8 and 6.1.1.4'

loop_
_geom_angle_atom_site_label_1
_geom_angle_atom_site_label_2
_geom_angle_atom_site_label_3
_geom_angle
C2 Fe1 C1 96.07(16)
C2 Fe1 P1 97.10(13)
C1 Fe1 P1 92.07(12)
C2 Fe1 S1 154.36(13)
C1 Fe1 S1 84.29(12)
P1 Fe1 S1 108.53(4)
C2 Fe1 S2 85.49(13)
C1 Fe1 S2 156.60(13)
P1 Fe1 S2 110.96(4)
S1 Fe1 S2 84.43(4)
C2 Fe1 Fe2 98.44(13)
C1 Fe1 Fe2 100.68(12)
P1 Fe1 Fe2 158.68(3)
S1 Fe1 Fe2 56.60(3)
S2 Fe1 Fe2 56.12(3)
C4 Fe2 C5 90.33(19)
C4 Fe2 C3 101.01(18)
C5 Fe2 C3 101.34(18)
C4 Fe2 S2 158.76(14)
C5 Fe2 S2 89.81(13)
C3 Fe2 S2 99.79(13)
C4 Fe2 S1 86.30(13)
C5 Fe2 S1 154.37(14)
C3 Fe2 S1 104.25(12)
S2 Fe2 S1 84.43(4)
C4 Fe2 Fe1 102.62(13)
C5 Fe2 Fe1 100.09(14)
C3 Fe2 Fe1 147.81(12)
S2 Fe2 Fe1 56.52(3)
S1 Fe2 Fe1 56.21(3)
C6 S1 Fe1 116.55(14)
C6 S1 Fe2 111.52(14)
Fe1 S1 Fe2 67.19(3)
C8 S2 Fe2 109.35(15)
C8 S2 Fe1 114.61(13)
Fe2 S2 Fe1 67.36(3)
C21 P1 C9 103.78(15)
C21 P1 C15 104.27(15)
C9 P1 C15 100.03(16)
C21 P1 Fe1 114.10(11)
C9 P1 Fe1 112.31(12)
C15 P1 Fe1 120.27(12)
C31 N1 C28 110.2(3)
C31 N1 H1 128(3)
C28 N1 H1 122(3)
C33 N2 C36 105.8(3)
C38 N3 C41 110.0(3)
C38 N3 H3 121(3)
C41 N3 H3 129(3)
C43 N4 C46 105.3(3)
O1 C1 Fe1 175.2(3)
O2 C2 Fe1 175.6(4)
O3 C3 Fe2 178.6(4)
O4 C4 Fe2 177.1(4)
O5 C5 Fe2 178.6(4)
C7 C6 S1 116.4(3)
C7 C6 H6A 108.2
S1 C6 H6A 108.2
C7 C6 H6B 108.2
S1 C6 H6B 108.2
H6A C6 H6B 107.3
C6 C7 C8 115.9(4)
C6 C7 H7A 108.3
C8 C7 H7A 108.3
C6 C7 H7B 108.3
C8 C7 H7B 108.3
H7A C7 H7B 107.4
C7 C8 S2 117.6(3)
C7 C8 H8A 107.9
S2 C8 H8A 107.9
C7 C8 H8B 107.9
S2 C8 H8B 107.9
H8A C8 H8B 107.2
C10 C9 C14 118.4(3)
C10 C9 P1 123.4(3)
C14 C9 P1 117.9(3)
C9 C10 C11 120.7(4)
C9 C10 H10 119.7
C11 C10 H10 119.7
C10 C11 C12 120.1(4)
C10 C11 H11 120.0
C12 C11 H11 120.0
C13 C12 C11 119.5(4)
C13 C12 H12 120.2
C11 C12 H12 120.2
C12 C13 C14 120.1(4)
C12 C13 H13 120.0
C14 C13 H13 120.0
C13 C14 C9 121.1(4)
C13 C14 H14 119.4
C9 C14 H14 119.4
C20 C15 C16 119.3(3)
C20 C15 P1 119.7(3)
C16 C15 P1 121.0(3)
C17 C16 C15 119.7(4)
C17 C16 H16 120.1
C15 C16 H16 120.1
C18 C17 C16 120.8(4)
C18 C17 H17 119.6
C16 C17 H17 119.6
C17 C18 C19 120.0(4)
C17 C18 H18 120.0
C19 C18 H18 120.0
C18 C19 C20 120.2(4)
C18 C19 H19 119.9
C20 C19 H19 119.9
C19 C20 C15 119.9(4)
C19 C20 H20 120.0
C15 C20 H20 120.0
C22 C21 C26 118.8(3)
C22 C21 P1 122.6(2)
C26 C21 P1 118.4(3)
C21 C22 C23 120.4(3)
C21 C22 H22 119.8
C23 C22 H22 119.8
C24 C23 C22 120.8(3)
C24 C23 H23 119.6
C22 C23 H23 119.6
C23 C24 C25 118.7(3)
C23 C24 C27 121.4(3)
C25 C24 C27 119.9(3)
C26 C25 C24 120.5(3)
C26 C25 H25 119.8
C24 C25 H25 119.8
C25 C26 C21 120.8(3)
C25 C26 H26 119.6
C21 C26 H26 119.6
C46 C27 C28 126.5(3)
C46 C27 C24 118.2(3)
C28 C27 C24 115.3(3)
N1 C28 C27 126.5(3)
N1 C28 C29 107.0(3)
C27 C28 C29 126.3(3)
C30 C29 C28 107.9(3)
C30 C29 H29 126.0
C28 C29 H29 126.0
C29 C30 C31 108.1(3)
C29 C30 H30 126.0
C31 C30 H30 126.0
N1 C31 C32 126.5(3)
N1 C31 C30 106.8(3)
C32 C31 C30 126.6(3)
C31 C32 C33 124.5(3)
C31 C32 C47 116.6(3)
C33 C32 C47 118.8(3)
N2 C33 C32 125.9(3)
N2 C33 C34 110.3(3)
C32 C33 C34 123.7(3)
C35 C34 C33 106.8(3)
C35 C34 H34 126.6
C33 C34 H34 126.6
C34 C35 C36 106.9(3)
C34 C35 H35 126.5
C36 C35 H35 126.5
N2 C36 C37 126.1(3)
N2 C36 C35 110.2(3)
C37 C36 C35 123.7(3)
C36 C37 C38 126.0(3)
C36 C37 C53 118.4(3)
C38 C37 C53 115.6(3)
N3 C38 C37 126.7(3)
N3 C38 C39 107.2(3)
C37 C38 C39 126.0(3)
C40 C39 C38 108.2(3)
C40 C39 H39 125.9
C38 C39 H39 125.9
C39 C40 C41 108.0(3)
C39 C40 H40 126.0
C41 C40 H40 126.0
N3 C41 C42 126.4(3)
N3 C41 C40 106.6(3)
C42 C41 C40 127.0(3)
C41 C42 C43 125.0(3)
C41 C42 C59 116.6(3)
C43 C42 C59 118.4(3)
N4 C43 C42 125.2(3)
N4 C43 C44 110.8(3)
C42 C43 C44 123.9(3)
C45 C44 C43 106.4(3)
C45 C44 H44 126.8
C43 C44 H44 126.8
C44 C45 C46 107.0(3)
C44 C45 H45 126.5
C46 C45 H45 126.5
N4 C46 C27 125.9(3)
N4 C46 C45 110.4(3)
C27 C46 C45 123.7(3)
C48 C47 C52 119.2(3)
C48 C47 C32 119.8(3)
C52 C47 C32 120.9(3)
C49 C48 C47 120.7(3)
C49 C48 H48 119.6
C47 C48 H48 119.6
C50 C49 C48 119.6(4)
C50 C49 H49 120.2
C48 C49 H49 120.2
C49 C50 C51 120.2(3)
C49 C50 H50 119.9
C51 C50 H50 119.9
C52 C51 C50 120.3(4)
C52 C51 H51 119.9
C50 C51 H51 119.9
C51 C52 C47 120.0(4)
C51 C52 H52 120.0
C47 C52 H52 120.0
C54 C53 C58 119.1(4)
C54 C53 C37 120.8(4)
C58 C53 C37 120.0(4)
C53 C54 C55 120.4(5)
C53 C54 H54 119.8
C55 C54 H54 119.8
C56 C55 C54 120.2(5)
C56 C55 H55 119.9
C54 C55 H55 119.9
C57 C56 C55 119.7(4)
C57 C56 H56 120.2
C55 C56 H56 120.2
C56 C57 C58 120.5(5)
C56 C57 H57 119.7
C58 C57 H57 119.7
C53 C58 C57 120.1(5)
C53 C58 H58 120.0
C57 C58 H58 120.0
C64 C59 C60 119.3(3)
C64 C59 C42 120.3(3)
C60 C59 C42 120.4(3)
C61 C60 C59 119.8(4)
C61 C60 H60 120.1
C59 C60 H60 120.1
C60 C61 C62 120.8(4)
C60 C61 H61 119.6
C62 C61 H61 119.6
C63 C62 C61 119.3(4)
C63 C62 H62 120.4
C61 C62 H62 120.4
C62 C63 C64 120.1(4)
C62 C63 H63 119.9
C64 C63 H63 119.9
C59 C64 C63 120.7(4)
C59 C64 H64 119.7
C63 C64 H64 119.7
Cl2 C65 Cl1 113.7(3)
Cl2 C65 H65A 108.8
Cl1 C65 H65A 108.8
Cl2 C65 H65B 108.8
Cl1 C65 H65B 108.8
H65A C65 H65B 107.7
Cl4 C66 Cl3 113.8(6)
Cl4 C66 H66A 108.8
Cl3 C66 H66A 108.8
Cl4 C66 H66B 108.8
Cl3 C66 H66B 108.8
H66A C66 H66B 107.7

loop_
_geom_bond_atom_site_label_1
_geom_bond_atom_site_label_2
_geom_bond_distance
Fe1 C2 1.774(4)
Fe1 C1 1.775(4)
Fe1 P1 2.2376(10)
Fe1 S1 2.2605(10)
Fe1 S2 2.2659(10)
Fe1 Fe2 2.5074(7)
Fe2 C4 1.785(4)
Fe2 C5 1.787(4)
Fe2 C3 1.799(4)
Fe2 S2 2.2555(11)
Fe2 S1 2.2708(10)
S1 C6 1.822(4)
S2 C8 1.840(4)
P1 C21 1.828(3)
P1 C9 1.832(4)
P1 C15 1.833(4)
O1 C1 1.146(4)
O2 C2 1.153(5)
O3 C3 1.149(5)
O4 C4 1.147(5)
O5 C5 1.152(5)
N1 C31 1.368(5)
N1 C28 1.375(4)
N1 H1 0.84(4)
N2 C33 1.366(4)
N2 C36 1.378(4)
N3 C38 1.371(4)
N3 C41 1.376(5)
N3 H3 0.79(4)
N4 C43 1.373(4)
N4 C46 1.377(4)
C6 C7 1.466(6)
C6 H6A 0.9900
C6 H6B 0.9900
C7 C8 1.513(6)
C7 H7A 0.9900
C7 H7B 0.9900
C8 H8A 0.9900
C8 H8B 0.9900
C9 C10 1.376(5)
C9 C14 1.396(5)
C10 C11 1.387(6)
C10 H10 0.9500
C11 C12 1.397(6)
C11 H11 0.9500
C12 C13 1.367(6)
C12 H12 0.9500
C13 C14 1.382(5)
C13 H13 0.9500
C14 H14 0.9500
C15 C20 1.400(5)
C15 C16 1.402(5)
C16 C17 1.396(5)
C16 H16 0.9500
C17 C18 1.370(6)
C17 H17 0.9500
C18 C19 1.391(6)
C18 H18 0.9500
C19 C20 1.394(5)
C19 H19 0.9500
C20 H20 0.9500
C21 C22 1.388(5)
C21 C26 1.394(5)
C22 C23 1.397(4)
C22 H22 0.9500
C23 C24 1.390(5)
C23 H23 0.9500
C24 C25 1.395(5)
C24 C27 1.501(4)
C25 C26 1.390(4)
C25 H25 0.9500
C26 H26 0.9500
C27 C46 1.395(5)
C27 C28 1.400(5)
C28 C29 1.427(5)
C29 C30 1.365(5)
C29 H29 0.9500
C30 C31 1.436(4)
C30 H30 0.9500
C31 C32 1.398(5)
C32 C33 1.404(4)
C32 C47 1.502(5)
C33 C34 1.461(5)
C34 C35 1.342(5)
C34 H34 0.9500
C35 C36 1.454(5)
C35 H35 0.9500
C36 C37 1.396(5)
C37 C38 1.405(5)
C37 C53 1.506(4)
C38 C39 1.420(5)
C39 C40 1.365(5)
C39 H39 0.9500
C40 C41 1.432(4)
C40 H40 0.9500
C41 C42 1.395(5)
C42 C43 1.405(4)
C42 C59 1.503(5)
C43 C44 1.450(5)
C44 C45 1.353(5)
C44 H44 0.9500
C45 C46 1.450(5)
C45 H45 0.9500
C47 C48 1.396(5)
C47 C52 1.397(5)
C48 C49 1.394(5)
C48 H48 0.9500
C49 C50 1.386(5)
C49 H49 0.9500
C50 C51 1.391(6)
C50 H50 0.9500
C51 C52 1.389(6)
C51 H51 0.9500
C52 H52 0.9500
C53 C54 1.376(6)
C53 C58 1.385(6)
C54 C55 1.394(6)
C54 H54 0.9500
C55 C56 1.374(9)
C55 H55 0.9500
C56 C57 1.367(9)
C56 H56 0.9500
C57 C58 1.394(6)
C57 H57 0.9500
C58 H58 0.9500
C59 C64 1.390(5)
C59 C60 1.394(5)
C60 C61 1.391(6)
C60 H60 0.9500
C61 C62 1.392(6)
C61 H61 0.9500
C62 C63 1.386(6)
C62 H62 0.9500
C63 C64 1.392(5)
C63 H63 0.9500
C64 H64 0.9500
Cl1 C65 1.737(6)
Cl2 C65 1.710(7)
Cl3 C66 1.766(9)
Cl4 C66 1.702(9)
C65 H65A 0.9900
C65 H65B 0.9900
C66 H66A 0.9900
C66 H66B 0.9900

loop_
_geom_torsion_atom_site_label_1
_geom_torsion_atom_site_label_2
_geom_torsion_atom_site_label_3
_geom_torsion_atom_site_label_4
_geom_torsion
C2 Fe1 Fe2 C4 96.89(18)
C1 Fe1 Fe2 C4 -0.97(18)
P1 Fe1 Fe2 C4 -126.74(16)
S1 Fe1 Fe2 C4 -76.75(14)
S2 Fe1 Fe2 C4 175.63(14)
C2 Fe1 Fe2 C5 4.27(18)
C1 Fe1 Fe2 C5 -93.59(17)
P1 Fe1 Fe2 C5 140.64(15)
S1 Fe1 Fe2 C5 -169.37(13)
S2 Fe1 Fe2 C5 83.01(13)
C2 Fe1 Fe2 C3 -126.8(3)
C1 Fe1 Fe2 C3 135.3(3)
P1 Fe1 Fe2 C3 9.5(3)
S1 Fe1 Fe2 C3 59.5(2)
S2 Fe1 Fe2 C3 -48.1(2)
C2 Fe1 Fe2 S2 -78.74(13)
C1 Fe1 Fe2 S2 -176.60(12)
P1 Fe1 Fe2 S2 57.63(10)
S1 Fe1 Fe2 S2 107.62(4)
C2 Fe1 Fe2 S1 173.64(13)
C1 Fe1 Fe2 S1 75.77(12)
P1 Fe1 Fe2 S1 -49.99(10)
S2 Fe1 Fe2 S1 -107.62(4)
C2 Fe1 S1 C6 -118.2(3)
C1 Fe1 S1 C6 149.6(2)
P1 Fe1 S1 C6 59.35(16)
S2 Fe1 S1 C6 -50.92(16)
Fe2 Fe1 S1 C6 -103.58(16)
C2 Fe1 S1 Fe2 -14.7(3)
C1 Fe1 S1 Fe2 -106.81(12)
P1 Fe1 S1 Fe2 162.92(4)
S2 Fe1 S1 Fe2 52.66(3)
C4 Fe2 S1 C6 -141.3(2)
C5 Fe2 S1 C6 135.6(3)
C3 Fe2 S1 C6 -40.9(2)
S2 Fe2 S1 C6 57.81(15)
Fe1 Fe2 S1 C6 110.82(16)
C4 Fe2 S1 Fe1 107.85(14)
C5 Fe2 S1 Fe1 24.8(3)
C3 Fe2 S1 Fe1 -151.72(13)
S2 Fe2 S1 Fe1 -53.01(3)
C4 Fe2 S2 C8 -121.2(4)
C5 Fe2 S2 C8 148.37(19)
C3 Fe2 S2 C8 46.90(18)
S1 Fe2 S2 C8 -56.65(14)
Fe1 Fe2 S2 C8 -109.38(14)
C4 Fe2 S2 Fe1 -11.8(4)
C5 Fe2 S2 Fe1 -102.25(13)
C3 Fe2 S2 Fe1 156.28(12)
S1 Fe2 S2 Fe1 52.73(3)
C2 Fe1 S2 C8 -154.9(2)
C1 Fe1 S2 C8 110.2(3)
P1 Fe1 S2 C8 -59.05(17)
S1 Fe1 S2 C8 48.68(17)
Fe2 Fe1 S2 C8 101.76(17)
C2 Fe1 S2 Fe2 103.31(12)
C1 Fe1 S2 Fe2 8.4(3)
P1 Fe1 S2 Fe2 -160.80(4)
S1 Fe1 S2 Fe2 -53.08(3)
C2 Fe1 P1 C21 177.45(17)
C1 Fe1 P1 C21 -86.16(16)
S1 Fe1 P1 C21 -1.49(13)
S2 Fe1 P1 C21 89.58(12)
Fe2 Fe1 P1 C21 40.91(16)
C2 Fe1 P1 C9 -64.79(17)
C1 Fe1 P1 C9 31.59(16)
S1 Fe1 P1 C9 116.26(12)
S2 Fe1 P1 C9 -152.67(12)
Fe2 Fe1 P1 C9 158.67(13)
C2 Fe1 P1 C15 52.44(18)
C1 Fe1 P1 C15 148.83(17)
S1 Fe1 P1 C15 -126.51(13)
S2 Fe1 P1 C15 -35.43(13)
Fe2 Fe1 P1 C15 -84.10(15)
C2 Fe1 C1 O1 -169(4)
P1 Fe1 C1 O1 94(4)
S1 Fe1 C1 O1 -15(4)
S2 Fe1 C1 O1 -76(4)
Fe2 Fe1 C1 O1 -69(4)
C1 Fe1 C2 O2 115(5)
P1 Fe1 C2 O2 -152(5)
S1 Fe1 C2 O2 26(5)
S2 Fe1 C2 O2 -41(5)
Fe2 Fe1 C2 O2 13(5)
C4 Fe2 C3 O3 -172(100)
C5 Fe2 C3 O3 -79(17)
S2 Fe2 C3 O3 13(17)
S1 Fe2 C3 O3 99(17)
Fe1 Fe2 C3 O3 52(17)
C5 Fe2 C4 O4 131(9)
C3 Fe2 C4 O4 -128(9)
S2 Fe2 C4 O4 40(9)
S1 Fe2 C4 O4 -24(9)
Fe1 Fe2 C4 O4 30(9)
C4 Fe2 C5 O5 -41(17)
C3 Fe2 C5 O5 -142(17)
S2 Fe2 C5 O5 118(17)
S1 Fe2 C5 O5 41(17)
Fe1 Fe2 C5 O5 62(17)
Fe1 S1 C6 C7 8.4(4)
Fe2 S1 C6 C7 -66.0(4)
S1 C6 C7 C8 58.2(5)
C6 C7 C8 S2 -59.6(5)
Fe2 S2 C8 C7 66.6(4)
Fe1 S2 C8 C7 -6.7(4)
C21 P1 C9 C10 -12.5(4)
C15 P1 C9 C10 95.0(4)
Fe1 P1 C9 C10 -136.2(3)
C21 P1 C9 C14 173.2(3)
C15 P1 C9 C14 -79.2(3)
Fe1 P1 C9 C14 49.5(3)
C14 C9 C10 C11 -0.2(7)
P1 C9 C10 C11 -174.4(4)
C9 C10 C11 C12 -2.1(8)
C10 C11 C12 C13 2.5(8)
C11 C12 C13 C14 -0.5(7)
C12 C13 C14 C9 -1.8(7)
C10 C9 C14 C13 2.1(6)
P1 C9 C14 C13 176.7(3)
C21 P1 C15 C20 67.8(3)
C9 P1 C15 C20 -39.4(3)
Fe1 P1 C15 C20 -162.7(2)
C21 P1 C15 C16 -113.8(3)
C9 P1 C15 C16 139.1(3)
Fe1 P1 C15 C16 15.7(3)
C20 C15 C16 C17 0.0(5)
P1 C15 C16 C17 -178.5(3)
C15 C16 C17 C18 0.5(5)
C16 C17 C18 C19 -1.2(6)
C17 C18 C19 C20 1.3(6)
C18 C19 C20 C15 -0.8(5)
C16 C15 C20 C19 0.1(5)
P1 C15 C20 C19 178.6(3)
C9 P1 C21 C22 115.2(3)
C15 P1 C21 C22 10.9(3)
Fe1 P1 C21 C22 -122.3(3)
C9 P1 C21 C26 -70.9(3)
C15 P1 C21 C26 -175.2(3)
Fe1 P1 C21 C26 51.7(3)
C26 C21 C22 C23 -0.2(5)
P1 C21 C22 C23 173.7(3)
C21 C22 C23 C24 -0.6(6)
C22 C23 C24 C25 1.6(5)
C22 C23 C24 C27 -179.3(3)
C23 C24 C25 C26 -1.9(5)
C27 C24 C25 C26 179.0(3)
C24 C25 C26 C21 1.1(5)
C22 C21 C26 C25 0.0(5)
P1 C21 C26 C25 -174.2(3)
C23 C24 C27 C46 82.8(4)
C25 C24 C27 C46 -98.1(4)
C23 C24 C27 C28 -98.6(4)
C25 C24 C27 C28 80.5(4)
C31 N1 C28 C27 175.1(3)
C31 N1 C28 C29 -1.4(4)
C46 C27 C28 N1 1.4(6)
C24 C27 C28 N1 -177.0(3)
C46 C27 C28 C29 177.3(3)
C24 C27 C28 C29 -1.1(5)
N1 C28 C29 C30 1.5(4)
C27 C28 C29 C30 -175.0(3)
C28 C29 C30 C31 -1.0(4)
C28 N1 C31 C32 -176.8(3)
C28 N1 C31 C30 0.8(4)
C29 C30 C31 N1 0.1(4)
C29 C30 C31 C32 177.8(4)
N1 C31 C32 C33 -0.3(6)
C30 C31 C32 C33 -177.5(4)
N1 C31 C32 C47 179.9(3)
C30 C31 C32 C47 2.7(5)
C36 N2 C33 C32 -178.6(4)
C36 N2 C33 C34 -0.4(4)
C31 C32 C33 N2 2.1(6)
C47 C32 C33 N2 -178.1(3)
C31 C32 C33 C34 -175.9(4)
C47 C32 C33 C34 3.9(5)
N2 C33 C34 C35 -0.3(5)
C32 C33 C34 C35 177.9(4)
C33 C34 C35 C36 0.9(5)
C33 N2 C36 C37 -179.7(4)
C33 N2 C36 C35 0.9(4)
C34 C35 C36 N2 -1.2(5)
C34 C35 C36 C37 179.5(4)
N2 C36 C37 C38 0.4(6)
C35 C36 C37 C38 179.7(4)
N2 C36 C37 C53 -178.0(4)
C35 C36 C37 C53 1.3(6)
C41 N3 C38 C37 -176.1(3)
C41 N3 C38 C39 0.8(4)
C36 C37 C38 N3 -0.1(6)
C53 C37 C38 N3 178.3(3)
C36 C37 C38 C39 -176.4(4)
C53 C37 C38 C39 2.0(6)
N3 C38 C39 C40 -0.7(4)
C37 C38 C39 C40 176.2(4)
C38 C39 C40 C41 0.3(4)
C38 N3 C41 C42 178.5(3)
C38 N3 C41 C40 -0.6(4)
C39 C40 C41 N3 0.2(4)
C39 C40 C41 C42 -178.9(4)
N3 C41 C42 C43 -0.5(6)
C40 C41 C42 C43 178.4(4)
N3 C41 C42 C59 178.9(3)
C40 C41 C42 C59 -2.2(5)
C46 N4 C43 C42 179.3(3)
C46 N4 C43 C44 1.2(4)
C41 C42 C43 N4 -4.9(6)
C59 C42 C43 N4 175.7(3)
C41 C42 C43 C44 173.0(3)
C59 C42 C43 C44 -6.4(5)
N4 C43 C44 C45 -0.4(4)
C42 C43 C44 C45 -178.6(3)
C43 C44 C45 C46 -0.6(4)
C43 N4 C46 C27 179.1(3)
C43 N4 C46 C45 -1.5(4)
C28 C27 C46 N4 1.5(6)
C24 C27 C46 N4 179.9(3)
C28 C27 C46 C45 -177.7(3)
C24 C27 C46 C45 0.7(5)
C44 C45 C46 N4 1.3(4)
C44 C45 C46 C27 -179.3(3)
C31 C32 C47 C48 67.4(4)
C33 C32 C47 C48 -112.4(4)
C31 C32 C47 C52 -110.5(4)
C33 C32 C47 C52 69.7(5)
C52 C47 C48 C49 -0.7(5)
C32 C47 C48 C49 -178.7(3)
C47 C48 C49 C50 0.7(5)
C48 C49 C50 C51 -0.2(6)
C49 C50 C51 C52 -0.2(6)
C50 C51 C52 C47 0.2(6)
C48 C47 C52 C51 0.2(5)
C32 C47 C52 C51 178.2(3)
C36 C37 C53 C54 86.1(5)
C38 C37 C53 C54 -92.4(5)
C36 C37 C53 C58 -95.8(5)
C38 C37 C53 C58 85.6(5)
C58 C53 C54 C55 0.0(7)
C37 C53 C54 C55 178.0(4)
C53 C54 C55 C56 0.3(8)
C54 C55 C56 C57 -0.8(8)
C55 C56 C57 C58 1.1(8)
C54 C53 C58 C57 0.4(6)
C37 C53 C58 C57 -177.7(4)
C56 C57 C58 C53 -0.9(7)
C41 C42 C59 C64 -68.7(4)
C43 C42 C59 C64 110.8(4)
C41 C42 C59 C60 110.3(4)
C43 C42 C59 C60 -70.2(5)
C64 C59 C60 C61 0.3(6)
C42 C59 C60 C61 -178.7(4)
C59 C60 C61 C62 -1.1(6)
C60 C61 C62 C63 0.9(6)
C61 C62 C63 C64 0.1(6)
C60 C59 C64 C63 0.7(5)
C42 C59 C64 C63 179.7(3)
C62 C63 C64 C59 -0.9(5)
